data_7044661
loop_
_publ_author_name
'Xiao, Ying-Hui'
'Deng, Zhaopeng'
'Zhu, Zhi-Biao'
'Huo, Li-Hua'
'Gao, Shan'

_publ_section_title
;
 Rare Earth Metal-Organic Complexes Constructed from Hydroxyl and Carboxyl
 Modified Arenesulfonate: Syntheses, Structure Evolutions, Ultraviolet,
 Visible and Near-Infrared Luminescence
;
_journal_name_full 'Dalton Transactions'
_journal_paper_doi 10.1039/C7DT03254D
_journal_year 2017
_chemical_formula_moiety 'C7 H5 O6 S, H14 Ho O11 S, 3(H2 O)'
_chemical_formula_sum 'C7 H25 Ho O20 S2'
_chemical_formula_weight 658.32
_chemical_name_systematic
; 
 ? 
;
_space_group_IT_number 14
_symmetry_cell_setting monoclinic
_symmetry_space_group_name_Hall '-P 2ybc'
_symmetry_space_group_name_H-M 'P 1 21/c 1'
_atom_sites_solution_hydrogens geom
_atom_sites_solution_primary direct
_atom_sites_solution_secondary difmap
_audit_creation_method SHELXL-97
_audit_update_record
;
2017-05-13 deposited with the CCDC.
2017-11-06 downloaded from the CCDC.
;
_cell_angle_alpha 90.00
_cell_angle_beta 101.053(4)
_cell_angle_gamma 90.00
_cell_formula_units_Z 4
_cell_length_a 21.6475(8)
_cell_length_b 7.6506(3)
_cell_length_c 12.2817(5)
_cell_measurement_reflns_used 2212
_cell_measurement_temperature 295(2)
_cell_measurement_theta_max 29.42
_cell_measurement_theta_min 3.93
_cell_volume 1996.32(14)
_computing_cell_refinement
;
CrysAlis Pro (Agilent, 2013)
;
_computing_data_collection
;
CrysAlis Pro (Agilent, 2013)
;
_computing_data_reduction
;
CrysAlis Pro (Agilent, 2013)
;
_computing_molecular_graphics '(K. Brandenburg, Diamond 3.1, 2009)'
_computing_publication_material '(K. Brandenburg, Diamond 3.1, 2009)'
_computing_structure_refinement 'SHELXL-97 (Sheldrick, 1997)'
_computing_structure_solution 'SHELXS-97 (Sheldrick, 1990)'
_diffrn_ambient_temperature 295(2)
_diffrn_detector_area_resol_mean 16.1954
_diffrn_measured_fraction_theta_full 0.990
_diffrn_measured_fraction_theta_max 0.990
_diffrn_measurement_device_type 'Xcalibur, Eos'
_diffrn_measurement_method '\w scans'
_diffrn_radiation_monochromator graphite
_diffrn_radiation_source 'Enhance (Mo) X-ray Source'
_diffrn_radiation_type MoK\a
_diffrn_radiation_wavelength 0.71073
_diffrn_reflns_av_R_equivalents 0.0284
_diffrn_reflns_av_sigmaI/netI 0.0528
_diffrn_reflns_limit_h_max 28
_diffrn_reflns_limit_h_min -18
_diffrn_reflns_limit_k_max 9
_diffrn_reflns_limit_k_min -9
_diffrn_reflns_limit_l_max 15
_diffrn_reflns_limit_l_min -14
_diffrn_reflns_number 7344
_diffrn_reflns_theta_full 27.56
_diffrn_reflns_theta_max 27.56
_diffrn_reflns_theta_min 3.15
_exptl_absorpt_coefficient_mu 4.270
_exptl_absorpt_correction_T_max 0.5863
_exptl_absorpt_correction_T_min 0.4976
_exptl_absorpt_correction_type multi-scan
_exptl_absorpt_process_details
; 
CrysAlis Pro (Agilent, 2013)
Empirical absorption correction using spherical harmonics,
 implemented in SCALE3 ABSPACK scaling algorithm. 
;
_exptl_crystal_colour pale-yellow
_exptl_crystal_density_diffrn 2.190
_exptl_crystal_density_method 'not measured'
_exptl_crystal_description prism
_exptl_crystal_F_000 1304
_exptl_crystal_size_max 0.19
_exptl_crystal_size_mid 0.16
_exptl_crystal_size_min 0.14
_refine_diff_density_max 1.316
_refine_diff_density_min -1.064
_refine_diff_density_rms 0.158
_refine_ls_extinction_method none
_refine_ls_goodness_of_fit_ref 1.057
_refine_ls_hydrogen_treatment mixed
_refine_ls_matrix_type full
_refine_ls_number_parameters 325
_refine_ls_number_reflns 4553
_refine_ls_number_restraints 26
_refine_ls_restrained_S_all 1.054
_refine_ls_R_factor_all 0.0459
_refine_ls_R_factor_gt 0.0366
_refine_ls_shift/su_max 0.000
_refine_ls_shift/su_mean 0.000
_refine_ls_structure_factor_coef Fsqd
_refine_ls_weighting_details 'calc w=1/[\s^2^(Fo^2^)+(0.0377P)^2^+0.4804P] where P=(Fo^2^+2Fc^2^)/3'
_refine_ls_weighting_scheme calc
_refine_ls_wR_factor_gt 0.0809
_refine_ls_wR_factor_ref 0.0885
_reflns_number_gt 3861
_reflns_number_total 4553
_reflns_threshold_expression >2sigma(I)
_cod_data_source_file c7dt03254d2.cif
_cod_data_source_block 3-Ho
_cod_original_cell_volume 1996.31(13)
_cod_original_sg_symbol_H-M 'P 21/c'
_cod_database_code 7044661

loop_
_symmetry_equiv_pos_as_xyz
'x, y, z'
'-x, y+1/2, -z+1/2'
'-x, -y, -z'
'x, -y-1/2, z-1/2'

loop_
_atom_site_label
_atom_site_type_symbol
_atom_site_fract_x
_atom_site_fract_y
_atom_site_fract_z
_atom_site_U_iso_or_equiv
_atom_site_adp_type
_atom_site_occupancy
_atom_site_symmetry_multiplicity
_atom_site_calc_flag
_atom_site_refinement_flags
Ho1 Ho 0.651079(10) 0.40660(3) 0.839803(18) 0.01996(8) Uani 1 1 d .
S1 S 0.84352(6) 0.85656(17) 0.67905(9) 0.0195(2) Uani 1 1 d .
S2 S 0.58909(6) 0.79601(17) 0.68924(11) 0.0260(3) Uani 1 1 d .
O1 O 0.79453(18) 0.9280(5) 0.7319(3) 0.0310(9) Uani 1 1 d .
O1W O 0.7546(2) 0.3355(6) 0.9456(4) 0.0488(12) Uani 1 1 d D
H1W1 H 0.770(3) 0.233(4) 0.946(5) 0.073 Uiso 1 1 d D
H1W2 H 0.773(3) 0.389(7) 1.004(4) 0.073 Uiso 1 1 d D
O2W O 0.6831(2) 0.6269(5) 0.9727(3) 0.0366(10) Uani 1 1 d D
H2W1 H 0.672(3) 0.642(7) 1.035(3) 0.055 Uiso 1 1 d D
H2W2 H 0.707(2) 0.711(5) 0.961(4) 0.055 Uiso 1 1 d D
O2 O 0.83073(18) 0.6809(5) 0.6374(3) 0.0325(9) Uani 1 1 d .
O3 O 0.85731(17) 0.9753(5) 0.5932(3) 0.0274(8) Uani 1 1 d .
O3W O 0.6451(3) 0.1378(6) 0.9328(5) 0.0709(17) Uani 1 1 d D
H3W1 H 0.676(2) 0.067(8) 0.946(7) 0.106 Uiso 1 1 d D
H3W2 H 0.615(3) 0.092(9) 0.888(7) 0.106 Uiso 1 1 d D
O4 O 0.85907(16) 0.6605(5) 0.8883(3) 0.0262(8) Uani 1 1 d D
H4O H 0.858(3) 0.626(7) 0.9534(19) 0.039 Uiso 1 1 d D
O4W O 0.57195(18) 0.4436(6) 0.9429(4) 0.0372(10) Uani 1 1 d D
H4W1 H 0.565(2) 0.538(5) 0.976(5) 0.056 Uiso 1 1 d D
H4W2 H 0.5368(13) 0.393(6) 0.920(5) 0.056 Uiso 1 1 d D
O5W O 0.56338(19) 0.2670(5) 0.7328(4) 0.0397(10) Uani 1 1 d D
H5W1 H 0.5298(15) 0.327(6) 0.716(6) 0.060 Uiso 1 1 d D
H5W2 H 0.554(3) 0.159(2) 0.731(6) 0.060 Uiso 1 1 d D
O5 O 1.07544(18) 0.7034(5) 1.1111(3) 0.0348(9) Uani 1 1 d D
H5O H 1.1122(13) 0.695(9) 1.150(5) 0.052 Uiso 1 1 d D
O6W O 0.72388(19) 0.5755(5) 0.7639(4) 0.0389(10) Uani 1 1 d D
H6W1 H 0.7634(6) 0.568(8) 0.783(5) 0.058 Uiso 1 1 d D
H6W2 H 0.713(2) 0.660(6) 0.721(4) 0.058 Uiso 1 1 d D
O6 O 1.13202(17) 0.8583(5) 1.0116(3) 0.0352(9) Uani 1 1 d .
O7 O 0.59523(17) 0.6187(4) 0.7341(3) 0.0303(9) Uani 1 1 d .
O7W O 0.6931(2) 0.2160(6) 0.7210(4) 0.0516(12) Uani 1 1 d D
H7W1 H 0.7271(18) 0.228(9) 0.696(5) 0.077 Uiso 1 1 d D
H7W2 H 0.674(3) 0.124(6) 0.693(6) 0.077 Uiso 1 1 d D
O8W O 0.75047(18) 0.9189(5) 0.9393(3) 0.0317(9) Uani 1 1 d D
H8W1 H 0.764(2) 0.928(8) 0.879(2) 0.048 Uiso 1 1 d D
H8W2 H 0.7807(17) 0.893(8) 0.992(3) 0.048 Uiso 1 1 d D
O8 O 0.5600(2) 0.9071(5) 0.7636(4) 0.0516(13) Uani 1 1 d .
O9 O 0.5486(2) 0.7909(6) 0.5796(3) 0.0472(12) Uani 1 1 d .
O9W O 0.82668(17) 0.3156(5) 0.7159(3) 0.0340(9) Uani 1 1 d .
H9W1 H 0.8385 0.2864 0.6563 0.051 Uiso 1 1 d R
H9W2 H 0.8233 0.4263 0.7159 0.051 Uiso 1 1 d R
O10 O 0.65183(17) 0.8644(5) 0.6814(3) 0.0308(9) Uani 1 1 d .
O10W O 0.4610(5) 0.550(2) 0.4955(15) 0.307(10) Uani 1 1 d .
HAW H 0.4433 0.4932 0.4385 0.460 Uiso 1 1 d R
HBW H 0.4522 0.5010 0.5528 0.460 Uiso 1 1 d R
C1 C 0.9134(2) 0.8428(6) 0.7811(4) 0.0177(9) Uani 1 1 d .
C2 C 0.9132(2) 0.7415(6) 0.8767(4) 0.0193(10) Uani 1 1 d .
C3 C 0.9685(2) 0.7271(7) 0.9559(4) 0.0240(11) Uani 1 1 d .
H3 H 0.9689 0.6601 1.0192 0.029 Uiso 1 1 calc R
C4 C 1.0228(2) 0.8125(6) 0.9407(4) 0.0199(10) Uani 1 1 d .
C5 C 1.0228(2) 0.9159(6) 0.8470(4) 0.0247(11) Uani 1 1 d .
H5 H 1.0591 0.9746 0.8379 0.030 Uiso 1 1 calc R
C6 C 0.9680(2) 0.9302(6) 0.7673(4) 0.0228(11) Uani 1 1 d .
H6 H 0.9676 0.9983 0.7044 0.027 Uiso 1 1 calc R
C7 C 1.0823(2) 0.7958(6) 1.0247(4) 0.0243(11) Uani 1 1 d .

loop_
_atom_site_aniso_label
_atom_site_aniso_U_11
_atom_site_aniso_U_22
_atom_site_aniso_U_33
_atom_site_aniso_U_23
_atom_site_aniso_U_13
_atom_site_aniso_U_12
Ho1 0.01936(13) 0.01672(13) 0.02483(13) 0.00199(8) 0.00687(9) 0.00160(9)
S1 0.0185(6) 0.0230(6) 0.0166(5) 0.0002(4) 0.0024(4) 0.0001(5)
S2 0.0194(6) 0.0198(6) 0.0374(7) 0.0058(5) 0.0022(5) -0.0005(5)
O1 0.024(2) 0.041(2) 0.030(2) 0.0051(16) 0.0093(15) 0.0093(17)
O1W 0.041(3) 0.039(2) 0.058(3) -0.004(2) -0.010(2) 0.017(2)
O2W 0.040(3) 0.036(2) 0.037(2) -0.0088(18) 0.0150(19) -0.0167(19)
O2 0.040(2) 0.024(2) 0.0289(19) -0.0035(15) -0.0038(16) -0.0030(18)
O3 0.030(2) 0.0300(19) 0.0215(17) 0.0070(15) 0.0043(14) 0.0010(17)
O3W 0.048(3) 0.056(3) 0.114(5) 0.052(3) 0.030(3) 0.011(3)
O4 0.0207(18) 0.037(2) 0.0214(18) 0.0088(16) 0.0050(14) -0.0063(16)
O4W 0.024(2) 0.044(2) 0.049(2) -0.0242(19) 0.0215(18) -0.0165(19)
O5W 0.039(2) 0.025(2) 0.055(3) -0.013(2) 0.007(2) -0.0028(19)
O5 0.026(2) 0.044(2) 0.030(2) 0.0096(18) -0.0041(15) -0.0043(19)
O6W 0.024(2) 0.039(2) 0.056(3) 0.0205(19) 0.0149(19) 0.0058(19)
O6 0.0183(19) 0.042(2) 0.043(2) 0.0056(18) -0.0013(16) -0.0046(18)
O7 0.023(2) 0.0219(19) 0.045(2) 0.0102(16) 0.0036(17) -0.0004(16)
O7W 0.057(3) 0.029(2) 0.082(3) -0.009(2) 0.046(3) 0.000(2)
O8W 0.028(2) 0.034(2) 0.032(2) 0.0031(18) 0.0021(17) 0.0028(18)
O8 0.039(3) 0.033(2) 0.090(4) -0.012(2) 0.030(3) 0.002(2)
O9 0.042(3) 0.050(3) 0.042(2) 0.018(2) -0.0115(19) -0.015(2)
O9W 0.031(2) 0.032(2) 0.038(2) -0.0011(17) 0.0045(17) 0.0020(18)
O10 0.0214(19) 0.0268(19) 0.044(2) 0.0038(17) 0.0069(16) -0.0049(16)
O10W 0.137(11) 0.36(2) 0.43(2) -0.211(18) 0.056(14) -0.002(12)
C1 0.019(2) 0.020(2) 0.015(2) -0.0030(18) 0.0070(17) 0.001(2)
C2 0.015(2) 0.025(3) 0.018(2) -0.0020(19) 0.0041(17) 0.000(2)
C3 0.022(3) 0.031(3) 0.019(2) 0.004(2) 0.0033(19) 0.001(2)
C4 0.019(2) 0.020(2) 0.021(2) -0.0044(18) 0.0032(18) 0.003(2)
C5 0.019(3) 0.026(3) 0.029(3) 0.003(2) 0.006(2) -0.003(2)
C6 0.023(3) 0.023(3) 0.025(2) 0.004(2) 0.010(2) -0.001(2)
C7 0.024(3) 0.021(3) 0.026(3) -0.006(2) 0.003(2) 0.002(2)

loop_
_atom_type_symbol
_atom_type_description
_atom_type_scat_dispersion_real
_atom_type_scat_dispersion_imag
_atom_type_scat_source
C C 0.0033 0.0016 'International Tables Vol C Tables 4.2.6.8 and 6.1.1.4'
H H 0.0000 0.0000 'International Tables Vol C Tables 4.2.6.8 and 6.1.1.4'
O O 0.0106 0.0060 'International Tables Vol C Tables 4.2.6.8 and 6.1.1.4'
S S 0.1246 0.1234 'International Tables Vol C Tables 4.2.6.8 and 6.1.1.4'
Ho Ho -0.2175 4.6783 'International Tables Vol C Tables 4.2.6.8 and 6.1.1.4'

loop_
_geom_angle_atom_site_label_1
_geom_angle_atom_site_label_2
_geom_angle_atom_site_label_3
_geom_angle
O7 Ho1 O4W 81.84(16)
O7 Ho1 O5W 73.80(14)
O4W Ho1 O5W 76.12(14)
O7 Ho1 O2W 86.50(15)
O4W Ho1 O2W 71.73(14)
O5W Ho1 O2W 144.29(15)
O7 Ho1 O6W 72.95(13)
O4W Ho1 O6W 139.62(15)
O5W Ho1 O6W 123.84(16)
O2W Ho1 O6W 75.65(15)
O7 Ho1 O7W 108.23(17)
O4W Ho1 O7W 144.93(15)
O5W Ho1 O7W 74.90(16)
O2W Ho1 O7W 140.51(16)
O6W Ho1 O7W 74.31(16)
O7 Ho1 O3W 145.31(16)
O4W Ho1 O3W 74.34(18)
O5W Ho1 O3W 76.22(18)
O2W Ho1 O3W 108.84(19)
O6W Ho1 O3W 140.11(16)
O7W Ho1 O3W 79.93(19)
O7 Ho1 O1W 143.17(15)
O4W Ho1 O1W 115.79(17)
O5W Ho1 O1W 139.65(15)
O2W Ho1 O1W 70.76(16)
O6W Ho1 O1W 73.53(16)
O7W Ho1 O1W 76.55(18)
O3W Ho1 O1W 71.17(18)
O2 S1 O1 113.7(2)
O2 S1 O3 112.0(2)
O1 S1 O3 110.8(2)
O2 S1 C1 105.9(2)
O1 S1 C1 107.6(2)
O3 S1 C1 106.4(2)
O9 S2 O7 108.6(2)
O9 S2 O8 109.6(3)
O7 S2 O8 108.7(3)
O9 S2 O10 110.3(2)
O7 S2 O10 109.6(2)
O8 S2 O10 110.1(2)
Ho1 O1W H1W1 122(4)
Ho1 O1W H1W2 125(4)
H1W1 O1W H1W2 108.6(17)
Ho1 O2W H2W1 129(4)
Ho1 O2W H2W2 122(3)
H2W1 O2W H2W2 108.9(18)
Ho1 O3W H3W1 122(6)
Ho1 O3W H3W2 99(6)
H3W1 O3W H3W2 110.0(18)
C2 O4 H4O 115(4)
Ho1 O4W H4W1 124(4)
Ho1 O4W H4W2 118(4)
H4W1 O4W H4W2 108.9(18)
Ho1 O5W H5W1 117(4)
Ho1 O5W H5W2 128(4)
H5W1 O5W H5W2 109.4(18)
C7 O5 H5O 105(5)
Ho1 O6W H6W1 125(4)
Ho1 O6W H6W2 123(4)
H6W1 O6W H6W2 111.1(18)
S2 O7 Ho1 151.3(2)
Ho1 O7W H7W1 128(4)
Ho1 O7W H7W2 123(4)
H7W1 O7W H7W2 109.1(18)
H8W1 O8W H8W2 109.8(18)
H9W1 O9W H9W2 107.6
HAW O10W HBW 108.7
C6 C1 C2 120.2(4)
C6 C1 S1 120.8(4)
C2 C1 S1 119.0(4)
O4 C2 C3 122.2(4)
O4 C2 C1 118.7(4)
C3 C2 C1 119.1(4)
C4 C3 C2 120.3(4)
C4 C3 H3 119.8
C2 C3 H3 119.8
C3 C4 C5 120.7(4)
C3 C4 C7 120.5(4)
C5 C4 C7 118.8(5)
C6 C5 C4 119.3(5)
C6 C5 H5 120.3
C4 C5 H5 120.3
C5 C6 C1 120.3(5)
C5 C6 H6 119.8
C1 C6 H6 119.8
O6 C7 O5 124.1(5)
O6 C7 C4 122.9(5)
O5 C7 C4 113.0(4)

loop_
_geom_bond_atom_site_label_1
_geom_bond_atom_site_label_2
_geom_bond_distance
Ho1 O7 2.275(3)
Ho1 O4W 2.335(4)
Ho1 O5W 2.348(4)
Ho1 O2W 2.356(4)
Ho1 O6W 2.363(4)
Ho1 O7W 2.365(4)
Ho1 O3W 2.368(5)
Ho1 O1W 2.426(4)
S1 O2 1.446(4)
S1 O1 1.452(4)
S1 O3 1.465(4)
S1 C1 1.773(5)
S2 O9 1.460(4)
S2 O7 1.461(3)
S2 O8 1.474(5)
S2 O10 1.476(4)
O1W H1W1 0.85(6)
O1W H1W2 0.85(6)
O2W H2W1 0.85(6)
O2W H2W2 0.85(6)
O3W H3W1 0.85(6)
O3W H3W2 0.85(6)
O4 C2 1.357(6)
O4 H4O 0.85(6)
O4W H4W1 0.85(6)
O4W H4W2 0.85(6)
O5W H5W1 0.85(6)
O5W H5W2 0.85(6)
O5 C7 1.307(6)
O5 H5O 0.85(6)
O6W H6W1 0.85(6)
O6W H6W2 0.85(6)
O6 C7 1.217(6)
O7W H7W1 0.85(6)
O7W H7W2 0.85(6)
O8W H8W1 0.85(6)
O8W H8W2 0.85(6)
O9W H9W1 0.8501
O9W H9W2 0.8500
O10W HAW 0.8500
O10W HBW 0.8500
C1 C6 1.396(7)
C1 C2 1.407(6)
C2 C3 1.394(6)
C3 C4 1.390(7)
C3 H3 0.9300
C4 C5 1.397(7)
C4 C7 1.492(6)
C5 C6 1.391(7)
C5 H5 0.9300
C6 H6 0.9300

loop_
_geom_hbond_atom_site_label_D
_geom_hbond_atom_site_label_H
_geom_hbond_atom_site_label_A
_geom_hbond_distance_DH
_geom_hbond_distance_HA
_geom_hbond_distance_DA
_geom_hbond_angle_DHA
_geom_hbond_site_symmetry_A
O1W H1W1 O6 0.85(6) 2.20(5) 2.829(6) 130(6) 3_767
O1W H1W1 O8W 0.85(6) 2.44(4) 3.189(6) 148(6) 1_545
O1W H1W2 O3 0.85(6) 2.20(5) 2.964(6) 148(8) 4_576
O2W H2W1 O10 0.85(6) 1.931(15) 2.775(6) 170(6) 4_576
O2W H2W2 O8W 0.85(6) 1.894(15) 2.741(5) 172(6) .
O3W H3W1 O8W 0.85(6) 1.99(3) 2.818(6) 165(9) 1_545
O3W H3W2 O8 0.85(6) 2.25(3) 3.059(8) 161(7) 1_545
O3W H3W2 O5W 0.85(6) 2.42(8) 2.911(7) 118(7) .
O4 H4O O3 0.85(6) 1.885(13) 2.730(5) 174(6) 4_576
O4W H4W1 O9 0.85(6) 1.91(2) 2.742(5) 165(7) 4_576
O4W H4W2 O9 0.85(6) 2.01(3) 2.825(6) 160(6) 2_646
O5W H5W1 O8 0.85(6) 2.10(3) 2.887(6) 154(6) 2_646
O5W H5W2 O8 0.85(6) 1.97(2) 2.782(6) 161(5) 1_545
O5 H5O O9W 0.85(6) 1.91(3) 2.702(5) 155(6) 3_767
O6W H6W1 O4 0.85(6) 2.33(3) 3.099(5) 151(6) .
O6W H6W1 O9W 0.85(6) 2.59(6) 3.124(6) 122(5) .
O6W H6W1 O2 0.85(6) 2.65(5) 3.129(6) 117(4) .
O6W H6W2 O10 0.85(6) 2.05(4) 2.782(5) 145(6) .
O7W H7W1 O9W 0.85(6) 2.23(3) 3.003(6) 152(6) .
O7W H7W2 O10 0.85(6) 2.04(3) 2.846(6) 157(7) 1_545
O8W H8W1 O1 0.85(6) 2.040(13) 2.887(5) 175(6) .
O8W H8W2 O2 0.85(6) 1.987(17) 2.811(5) 163(5) 4_576
O9W H9W1 O6 0.85 2.34 3.109(6) 151.1 2_746
O9W H9W1 O3 0.85 2.56 3.141(5) 126.6 1_545
O9W H9W2 O2 0.85 2.19 2.963(5) 150.6 .
O9W H9W2 O6W 0.85 2.60 3.124(6) 120.8 .
O10W HAW O9 0.85 2.20 2.760(15) 123.8 3_666
O10W HAW O7 0.85 2.29 3.128(15) 168.5 3_666
O10W HBW O8 0.85 2.43 3.27(2) 168.6 2_646

loop_
_geom_torsion_atom_site_label_1
_geom_torsion_atom_site_label_2
_geom_torsion_atom_site_label_3
_geom_torsion_atom_site_label_4
_geom_torsion
O9 S2 O7 Ho1 148.4(5)
O8 S2 O7 Ho1 -92.5(6)
O10 S2 O7 Ho1 27.8(6)
O4W Ho1 O7 S2 114.0(5)
O5W Ho1 O7 S2 -168.1(6)
O2W Ho1 O7 S2 42.0(5)
O6W Ho1 O7 S2 -34.0(5)
O7W Ho1 O7 S2 -100.5(5)
O3W Ho1 O7 S2 160.7(5)
O1W Ho1 O7 S2 -8.8(7)
O2 S1 C1 C6 116.7(4)
O1 S1 C1 C6 -121.4(4)
O3 S1 C1 C6 -2.6(4)
O2 S1 C1 C2 -63.0(4)
O1 S1 C1 C2 58.9(4)
O3 S1 C1 C2 177.7(4)
C6 C1 C2 O4 179.0(4)
S1 C1 C2 O4 -1.3(6)
C6 C1 C2 C3 -1.2(7)
S1 C1 C2 C3 178.5(4)
O4 C2 C3 C4 -179.9(4)
C1 C2 C3 C4 0.2(7)
C2 C3 C4 C5 1.0(7)
C2 C3 C4 C7 -179.3(4)
C3 C4 C5 C6 -1.3(7)
C7 C4 C5 C6 179.0(4)
C4 C5 C6 C1 0.3(7)
C2 C1 C6 C5 0.9(7)
S1 C1 C6 C5 -178.8(4)
C3 C4 C7 O6 174.9(5)
C5 C4 C7 O6 -5.4(7)
C3 C4 C7 O5 -3.1(7)
C5 C4 C7 O5 176.6(5)
